data_2222818
loop_
_publ_author_name
'Choi, Hong Dae'
'Seo, Pil Ja'
'Son, Byeng Wha'
'Lee, Uk'

_publ_section_title
;
 5-Chloro-7-methyl-2-phenyl-3-phenylsulfinyl-1-benzofuran
;
_journal_coeditor_code NG2607
_journal_issue 8
_journal_name_full 'Acta Crystallographica Section E'
_journal_page_first o1767
_journal_paper_doi 10.1107/S1600536809024763
_journal_volume 65
_journal_year 2009
_chemical_formula_iupac 'C21 H15 Cl O2 S'
_chemical_formula_moiety 'C21 H15 Cl O2 S'
_chemical_formula_sum 'C21 H15 Cl O2 S'
_chemical_formula_weight 366.84
_chemical_name_systematic
;
5-Chloro-7-methyl-2-phenyl-3-phenylsulfinyl-1-benzofuran
;
_space_group_IT_number 2
_symmetry_cell_setting triclinic
_symmetry_space_group_name_Hall '-P 1'
_symmetry_space_group_name_H-M 'P -1'
_atom_sites_solution_hydrogens difmap
_atom_sites_solution_primary direct
_atom_sites_solution_secondary difmap
_cell_angle_alpha 68.771(2)
_cell_angle_beta 78.050(2)
_cell_angle_gamma 81.483(2)
_cell_formula_units_Z 2
_cell_length_a 8.2240(10)
_cell_length_b 10.1690(10)
_cell_length_c 11.083(2)
_cell_measurement_reflns_used 3597
_cell_measurement_temperature 273(2)
_cell_measurement_theta_max 27.43
_cell_measurement_theta_min 2.39
_cell_volume 842.5(2)
_computing_cell_refinement 'SAINT (Bruker, 2001)'
_computing_data_collection 'SMART (Bruker, 2001)'
_computing_data_reduction 'SAINT (Bruker, 2001)'
_computing_molecular_graphics 'ORTEP-3 (Farrugia, 1997) and DIAMOND (Brandenburg, 1998)'
_computing_publication_material 'SHELXL97 (Sheldrick, 2008)'
_computing_structure_refinement 'SHELXL97 (Sheldrick, 2008)'
_computing_structure_solution 'SHELXS97 (Sheldrick, 2008)'
_diffrn_ambient_temperature 273(2)
_diffrn_detector_area_resol_mean 10.0
_diffrn_measured_fraction_theta_full 0.987
_diffrn_measured_fraction_theta_max 0.987
_diffrn_measurement_device_type 'Bruker SMART CCD'
_diffrn_measurement_method '\f and \w'
_diffrn_radiation_monochromator graphite
_diffrn_radiation_source 'fine-focus sealed tube'
_diffrn_radiation_type MoK\a
_diffrn_radiation_wavelength 0.71073
_diffrn_reflns_av_R_equivalents 0.0179
_diffrn_reflns_av_sigmaI/netI 0.0274
_diffrn_reflns_limit_h_max 10
_diffrn_reflns_limit_h_min -10
_diffrn_reflns_limit_k_max 12
_diffrn_reflns_limit_k_min -12
_diffrn_reflns_limit_l_max 13
_diffrn_reflns_limit_l_min -13
_diffrn_reflns_number 6585
_diffrn_reflns_theta_full 26.00
_diffrn_reflns_theta_max 26.00
_diffrn_reflns_theta_min 2.00
_diffrn_standards_number 0
_exptl_absorpt_coefficient_mu 0.362
_exptl_absorpt_correction_T_max 0.932
_exptl_absorpt_correction_T_min 0.910
_exptl_absorpt_correction_type multi-scan
_exptl_absorpt_process_details '(SADABS; Sheldrick, 1999)'
_exptl_crystal_colour colourless
_exptl_crystal_density_diffrn 1.446
_exptl_crystal_density_method 'not measured'
_exptl_crystal_description block
_exptl_crystal_F_000 380
_exptl_crystal_size_max 0.35
_exptl_crystal_size_mid 0.20
_exptl_crystal_size_min 0.20
_refine_diff_density_max 0.485
_refine_diff_density_min -0.454
_refine_ls_extinction_method none
_refine_ls_goodness_of_fit_ref 1.063
_refine_ls_hydrogen_treatment constr
_refine_ls_matrix_type full
_refine_ls_number_parameters 227
_refine_ls_number_reflns 3270
_refine_ls_number_restraints 0
_refine_ls_restrained_S_all 1.063
_refine_ls_R_factor_all 0.0507
_refine_ls_R_factor_gt 0.0376
_refine_ls_shift/su_max_lt 0.001
_refine_ls_shift/su_mean 0.000
_refine_ls_structure_factor_coef Fsqd
_refine_ls_weighting_details 'calc w=1/[\s^2^(Fo^2^)+(0.0598P)^2^+0.2839P] where P=(Fo^2^+2Fc^2^)/3'
_refine_ls_weighting_scheme calc
_refine_ls_wR_factor_gt 0.0969
_refine_ls_wR_factor_ref 0.1069
_reflns_number_gt 2650
_reflns_number_total 3270
_reflns_threshold_expression I>2\s(I)
_cod_data_source_file ng2607.cif
_cod_data_source_block I
_cod_depositor_comments
;
The following automatic conversions were performed:
'_symmetry_cell_setting' value 'Triclinic' changed to 'triclinic'
according to '/home/saulius/struct/CIF-dictionaries/cif_core.dic'
dictionary named 'cif_core.dic' version 2.4.1 from 2010-06-29.

Automatic conversion script
Id: cif_fix_enum 1527 2010-12-29 10:47:43Z saulius 

The following automatic conversions were performed:

'_symmetry_cell_setting' value 'Triclinic' changed to 'triclinic'
according to /home/saulius/struct/CIF-dictionaries/cif_core.dic
dictionary named 'cif_core.dic' version 2.4.1 from 2010-06-29.

Automatic conversion script
Id: cif_fix_values 1715 2011-07-08 13:25:40Z adriana 
;
_cod_database_code 2222818
_cod_database_fobs_code 2222818

loop_
_symmetry_equiv_pos_as_xyz
'x, y, z'
'-x, -y, -z'

loop_
_atom_site_type_symbol
_atom_site_label
_atom_site_fract_x
_atom_site_fract_y
_atom_site_fract_z
_atom_site_U_iso_or_equiv
_atom_site_adp_type
_atom_site_calc_flag
_atom_site_refinement_flags
_atom_site_occupancy
_atom_site_disorder_assembly
_atom_site_disorder_group
Cl Cl -0.03805(7) 0.27602(6) -0.01980(6) 0.04107(17) Uani d . 1 . .
S S 0.16845(6) 0.39221(5) 0.42629(5) 0.02979(16) Uani d . 1 . .
O O1 0.23043(17) -0.01506(14) 0.46155(13) 0.0285(3) Uani d . 1 . .
O O2 0.04121(18) 0.47817(16) 0.34509(18) 0.0435(4) Uani d . 1 . .
C C1 0.1811(2) 0.2199(2) 0.4171(2) 0.0264(4) Uani d . 1 . .
C C2 0.1373(2) 0.1876(2) 0.3117(2) 0.0267(4) Uani d . 1 . .
C C3 0.0730(2) 0.2646(2) 0.1967(2) 0.0305(5) Uani d . 1 . .
H H3 0.0487 0.3621 0.1712 0.037 Uiso calc R 1 . .
C C4 0.0477(2) 0.1874(2) 0.1228(2) 0.0306(5) Uani d . 1 . .
C C5 0.0854(2) 0.0415(2) 0.1569(2) 0.0310(5) Uani d . 1 . .
H H5 0.0673 -0.0043 0.1024 0.037 Uiso calc R 1 . .
C C6 0.1494(2) -0.0362(2) 0.2703(2) 0.0288(4) Uani d . 1 . .
C C7 0.1711(2) 0.0418(2) 0.3446(2) 0.0274(4) Uani d . 1 . .
C C8 0.2345(2) 0.0952(2) 0.5053(2) 0.0276(4) Uani d . 1 . .
C C9 0.2953(2) 0.0527(2) 0.6299(2) 0.0279(4) Uani d . 1 . .
C C10 0.2804(3) 0.1420(2) 0.7028(2) 0.0359(5) Uani d . 1 . .
H H10 0.2325 0.2341 0.6711 0.043 Uiso calc R 1 . .
C C11 0.3366(3) 0.0941(3) 0.8220(2) 0.0405(5) Uani d . 1 . .
H H11 0.3266 0.1544 0.8697 0.049 Uiso calc R 1 . .
C C12 0.4074(3) -0.0426(3) 0.8707(2) 0.0428(6) Uani d . 1 . .
H H12 0.4440 -0.0746 0.9513 0.051 Uiso calc R 1 . .
C C13 0.4234(3) -0.1312(3) 0.7991(2) 0.0434(6) Uani d . 1 . .
H H13 0.4721 -0.2229 0.8310 0.052 Uiso calc R 1 . .
C C14 0.3674(3) -0.0846(2) 0.6801(2) 0.0359(5) Uani d . 1 . .
H H14 0.3779 -0.1457 0.6331 0.043 Uiso calc R 1 . .
C C15 0.1942(3) -0.1933(2) 0.3103(2) 0.0375(5) Uani d . 1 . .
H H15A 0.1356 -0.2332 0.2670 0.056 Uiso calc R 1 . .
H H15B 0.1635 -0.2360 0.4036 0.056 Uiso calc R 1 . .
H H15C 0.3121 -0.2110 0.2857 0.056 Uiso calc R 1 . .
C C16 0.3687(2) 0.44102(19) 0.3307(2) 0.0255(4) Uani d . 1 . .
C C17 0.3857(3) 0.5151(2) 0.1978(2) 0.0384(5) Uani d . 1 . .
H H17 0.2941 0.5382 0.1549 0.046 Uiso calc R 1 . .
C C18 0.5425(4) 0.5546(3) 0.1292(3) 0.0523(7) Uani d . 1 . .
H H18 0.5564 0.6043 0.0394 0.063 Uiso calc R 1 . .
C C19 0.6776(3) 0.5206(3) 0.1937(3) 0.0537(7) Uani d . 1 . .
H H19 0.7824 0.5467 0.1469 0.064 Uiso calc R 1 . .
C C20 0.6586(3) 0.4486(3) 0.3261(3) 0.0479(6) Uani d . 1 . .
H H20 0.7501 0.4268 0.3691 0.058 Uiso calc R 1 . .
C C21 0.5045(3) 0.4088(2) 0.3955(2) 0.0349(5) Uani d . 1 . .
H H21 0.4912 0.3604 0.4855 0.042 Uiso calc R 1 . .

loop_
_atom_site_aniso_label
_atom_site_aniso_U_11
_atom_site_aniso_U_22
_atom_site_aniso_U_33
_atom_site_aniso_U_12
_atom_site_aniso_U_13
_atom_site_aniso_U_23
Cl 0.0383(3) 0.0419(3) 0.0439(3) -0.0030(2) -0.0165(2) -0.0105(3)
S 0.0222(3) 0.0257(3) 0.0467(3) 0.00223(19) -0.0041(2) -0.0209(2)
O1 0.0335(7) 0.0224(7) 0.0312(8) -0.0028(6) -0.0043(6) -0.0114(6)
O2 0.0248(7) 0.0356(9) 0.0799(12) 0.0119(6) -0.0211(8) -0.0301(9)
C1 0.0217(9) 0.0231(10) 0.0367(11) -0.0007(8) -0.0024(8) -0.0147(9)
C2 0.0215(9) 0.0251(10) 0.0358(11) -0.0021(8) -0.0024(8) -0.0146(9)
C3 0.0241(10) 0.0258(10) 0.0424(12) -0.0010(8) -0.0056(9) -0.0131(9)
C4 0.0238(10) 0.0329(11) 0.0340(11) -0.0039(8) -0.0052(8) -0.0095(9)
C5 0.0286(10) 0.0333(11) 0.0350(11) -0.0070(9) -0.0019(9) -0.0162(9)
C6 0.0273(10) 0.0271(10) 0.0346(11) -0.0046(8) -0.0017(8) -0.0144(9)
C7 0.0242(10) 0.0282(10) 0.0306(11) -0.0041(8) -0.0006(8) -0.0123(8)
C8 0.0242(10) 0.0257(10) 0.0359(11) -0.0038(8) 0.0006(8) -0.0164(9)
C9 0.0235(10) 0.0294(10) 0.0308(11) -0.0051(8) 0.0020(8) -0.0127(9)
C10 0.0424(12) 0.0294(11) 0.0377(12) -0.0033(9) -0.0037(10) -0.0150(10)
C11 0.0482(14) 0.0449(13) 0.0358(13) -0.0084(11) -0.0051(10) -0.0220(11)
C12 0.0461(14) 0.0468(14) 0.0372(13) -0.0050(11) -0.0118(11) -0.0133(11)
C13 0.0469(14) 0.0369(13) 0.0453(14) 0.0067(11) -0.0148(11) -0.0129(11)
C14 0.0379(12) 0.0332(12) 0.0401(13) 0.0020(9) -0.0064(10) -0.0187(10)
C15 0.0466(13) 0.0268(11) 0.0440(13) -0.0032(10) -0.0076(10) -0.0176(10)
C16 0.0221(9) 0.0182(9) 0.0390(11) 0.0017(7) -0.0069(8) -0.0135(8)
C17 0.0424(13) 0.0303(11) 0.0418(13) 0.0059(10) -0.0148(10) -0.0109(10)
C18 0.0673(18) 0.0342(13) 0.0413(15) -0.0070(12) 0.0066(13) -0.0036(11)
C19 0.0351(13) 0.0378(14) 0.080(2) -0.0092(11) 0.0102(13) -0.0188(14)
C20 0.0264(11) 0.0413(13) 0.080(2) -0.0023(10) -0.0134(12) -0.0232(13)
C21 0.0321(11) 0.0317(11) 0.0438(13) -0.0012(9) -0.0144(10) -0.0126(10)

loop_
_atom_type_symbol
_atom_type_description
_atom_type_scat_dispersion_real
_atom_type_scat_dispersion_imag
_atom_type_scat_source
C C 0.0033 0.0016 'International Tables Vol C Tables 4.2.6.8 and 6.1.1.4'
H H 0.0000 0.0000 'International Tables Vol C Tables 4.2.6.8 and 6.1.1.4'
O O 0.0106 0.0060 'International Tables Vol C Tables 4.2.6.8 and 6.1.1.4'
S S 0.1246 0.1234 'International Tables Vol C Tables 4.2.6.8 and 6.1.1.4'
Cl Cl 0.1484 0.1585 'International Tables Vol C Tables 4.2.6.8 and 6.1.1.4'

loop_
_geom_angle_atom_site_label_1
_geom_angle_atom_site_label_2
_geom_angle_atom_site_label_3
_geom_angle_site_symmetry_1
_geom_angle_site_symmetry_3
_geom_angle
_geom_angle_publ_flag
O2 S C1 . . 105.84(9) ?
O2 S C16 . . 106.83(10) ?
C1 S C16 . . 97.45(9) ?
C7 O1 C8 . . 107.09(15) ?
C8 C1 C2 . . 107.53(17) ?
C8 C1 S . . 127.27(16) ?
C2 C1 S . . 125.20(15) ?
C7 C2 C3 . . 119.26(18) ?
C7 C2 C1 . . 104.90(18) ?
C3 C2 C1 . . 135.84(18) ?
C4 C3 C2 . . 116.10(19) ?
C4 C3 H3 . . 122.0 ?
C2 C3 H3 . . 122.0 ?
C3 C4 C5 . . 123.5(2) ?
C3 C4 Cl . . 118.61(16) ?
C5 C4 Cl . . 117.89(16) ?
C6 C5 C4 . . 121.07(19) ?
C6 C5 H5 . . 119.5 ?
C4 C5 H5 . . 119.5 ?
C5 C6 C7 . . 114.86(18) ?
C5 C6 C15 . . 123.06(18) ?
C7 C6 C15 . . 122.08(19) ?
O1 C7 C6 . . 124.18(18) ?
O1 C7 C2 . . 110.62(17) ?
C6 C7 C2 . . 125.2(2) ?
C1 C8 O1 . . 109.86(17) ?
C1 C8 C9 . . 135.94(18) ?
O1 C8 C9 . . 114.20(17) ?
C14 C9 C10 . . 118.4(2) ?
C14 C9 C8 . . 118.49(18) ?
C10 C9 C8 . . 123.04(19) ?
C11 C10 C9 . . 120.3(2) ?
C11 C10 H10 . . 119.9 ?
C9 C10 H10 . . 119.9 ?
C12 C11 C10 . . 120.6(2) ?
C12 C11 H11 . . 119.7 ?
C10 C11 H11 . . 119.7 ?
C13 C12 C11 . . 119.5(2) ?
C13 C12 H12 . . 120.3 ?
C11 C12 H12 . . 120.3 ?
C12 C13 C14 . . 120.4(2) ?
C12 C13 H13 . . 119.8 ?
C14 C13 H13 . . 119.8 ?
C13 C14 C9 . . 120.8(2) ?
C13 C14 H14 . . 119.6 ?
C9 C14 H14 . . 119.6 ?
C6 C15 H15A . . 109.5 ?
C6 C15 H15B . . 109.5 ?
H15A C15 H15B . . 109.5 ?
C6 C15 H15C . . 109.5 ?
H15A C15 H15C . . 109.5 ?
H15B C15 H15C . . 109.5 ?
C17 C16 C21 . . 120.8(2) ?
C17 C16 S . . 120.98(16) ?
C21 C16 S . . 118.11(17) ?
C16 C17 C18 . . 118.7(2) ?
C16 C17 H17 . . 120.7 ?
C18 C17 H17 . . 120.7 ?
C19 C18 C17 . . 120.3(2) ?
C19 C18 H18 . . 119.8 ?
C17 C18 H18 . . 119.8 ?
C20 C19 C18 . . 120.5(2) ?
C20 C19 H19 . . 119.8 ?
C18 C19 H19 . . 119.8 ?
C19 C20 C21 . . 120.0(2) ?
C19 C20 H20 . . 120.0 ?
C21 C20 H20 . . 120.0 ?
C20 C21 C16 . . 119.7(2) ?
C20 C21 H21 . . 120.1 ?
C16 C21 H21 . . 120.1 ?

loop_
_geom_bond_atom_site_label_1
_geom_bond_atom_site_label_2
_geom_bond_site_symmetry_2
_geom_bond_distance
_geom_bond_publ_flag
Cl C4 . 1.747(2) ?
S O2 . 1.489(2) ?
S O2 2_566 3.327(2) ?
S C1 . 1.778(2) ?
S C16 . 1.794(2) ?
O1 C7 . 1.374(2) ?
O1 C8 . 1.381(2) ?
C1 C8 . 1.368(3) ?
C1 C2 . 1.446(3) ?
C2 C7 . 1.391(3) ?
C2 C3 . 1.397(3) ?
C3 C4 . 1.384(3) ?
C3 H3 . 0.9300 ?
C4 C5 . 1.396(3) ?
C5 C6 . 1.383(3) ?
C5 H5 . 0.9300 ?
C6 C7 . 1.384(3) ?
C6 C15 . 1.505(3) ?
C8 C9 . 1.460(3) ?
C9 C14 . 1.392(3) ?
C9 C10 . 1.397(3) ?
C10 C11 . 1.384(3) ?
C10 H10 . 0.9300 ?
C11 C12 . 1.382(3) ?
C11 H11 . 0.9300 ?
C12 C13 . 1.378(3) ?
C12 H12 . 0.9300 ?
C13 C14 . 1.382(3) ?
C13 H13 . 0.9300 ?
C14 H14 . 0.9300 ?
C15 H15A . 0.9600 ?
C15 H15B . 0.9600 ?
C15 H15C . 0.9600 ?
C16 C17 . 1.378(3) ?
C16 C21 . 1.387(3) ?
C17 C18 . 1.388(3) ?
C17 H17 . 0.9300 ?
C18 C19 . 1.378(4) ?
C18 H18 . 0.9300 ?
C19 C20 . 1.370(4) ?
C19 H19 . 0.9300 ?
C20 C21 . 1.372(3) ?
C20 H20 . 0.9300 ?
C21 H21 . 0.9300 ?

loop_
_geom_hbond_atom_site_label_D
_geom_hbond_atom_site_label_H
_geom_hbond_atom_site_label_A
_geom_hbond_site_symmetry_A
_geom_hbond_distance_DH
_geom_hbond_distance_HA
_geom_hbond_distance_DA
_geom_hbond_angle_DHA
C19 H19 Cl 2_665 0.93 2.78 3.653(3) 157.3
C20 H20 O2 1_655 0.93 2.47 3.261(3) 143.5

loop_
_geom_torsion_atom_site_label_1
_geom_torsion_atom_site_label_2
_geom_torsion_atom_site_label_3
_geom_torsion_atom_site_label_4
_geom_torsion_site_symmetry_1
_geom_torsion_site_symmetry_2
_geom_torsion_site_symmetry_3
_geom_torsion_site_symmetry_4
_geom_torsion
_geom_torsion_publ_flag
O2 S C1 C8 . . . . -156.31(18) ?
C16 S C1 C8 . . . . 93.77(19) ?
O2 S C1 C2 . . . . 24.43(19) ?
C16 S C1 C2 . . . . -85.48(18) ?
C8 C1 C2 C7 . . . . -0.9(2) ?
S C1 C2 C7 . . . . 178.49(14) ?
C8 C1 C2 C3 . . . . 178.3(2) ?
S C1 C2 C3 . . . . -2.3(3) ?
C7 C2 C3 C4 . . . . 0.0(3) ?
C1 C2 C3 C4 . . . . -179.1(2) ?
C2 C3 C4 C5 . . . . -1.1(3) ?
C2 C3 C4 Cl . . . . 178.18(14) ?
C3 C4 C5 C6 . . . . 1.1(3) ?
Cl C4 C5 C6 . . . . -178.25(15) ?
C4 C5 C6 C7 . . . . 0.2(3) ?
C4 C5 C6 C15 . . . . -179.2(2) ?
C8 O1 C7 C6 . . . . 179.90(18) ?
C8 O1 C7 C2 . . . . 0.3(2) ?
C5 C6 C7 O1 . . . . 178.93(17) ?
C15 C6 C7 O1 . . . . -1.7(3) ?
C5 C6 C7 C2 . . . . -1.5(3) ?
C15 C6 C7 C2 . . . . 177.9(2) ?
C3 C2 C7 O1 . . . . -178.94(16) ?
C1 C2 C7 O1 . . . . 0.4(2) ?
C3 C2 C7 C6 . . . . 1.4(3) ?
C1 C2 C7 C6 . . . . -179.25(19) ?
C2 C1 C8 O1 . . . . 1.1(2) ?
S C1 C8 O1 . . . . -178.27(13) ?
C2 C1 C8 C9 . . . . 179.9(2) ?
S C1 C8 C9 . . . . 0.6(4) ?
C7 O1 C8 C1 . . . . -0.8(2) ?
C7 O1 C8 C9 . . . . -179.96(15) ?
C1 C8 C9 C14 . . . . -168.4(2) ?
O1 C8 C9 C14 . . . . 10.4(3) ?
C1 C8 C9 C10 . . . . 13.4(4) ?
O1 C8 C9 C10 . . . . -167.76(18) ?
C14 C9 C10 C11 . . . . 0.1(3) ?
C8 C9 C10 C11 . . . . 178.25(19) ?
C9 C10 C11 C12 . . . . -0.3(3) ?
C10 C11 C12 C13 . . . . 0.6(4) ?
C11 C12 C13 C14 . . . . -0.8(4) ?
C12 C13 C14 C9 . . . . 0.6(4) ?
C10 C9 C14 C13 . . . . -0.2(3) ?
C8 C9 C14 C13 . . . . -178.5(2) ?
O2 S C16 C17 . . . . -15.11(19) ?
C1 S C16 C17 . . . . 93.99(18) ?
O2 S C16 C21 . . . . 161.49(15) ?
C1 S C16 C21 . . . . -89.42(17) ?
C21 C16 C17 C18 . . . . 1.2(3) ?
S C16 C17 C18 . . . . 177.74(17) ?
C16 C17 C18 C19 . . . . -0.3(4) ?
C17 C18 C19 C20 . . . . -0.6(4) ?
C18 C19 C20 C21 . . . . 0.6(4) ?
C19 C20 C21 C16 . . . . 0.4(3) ?
C17 C16 C21 C20 . . . . -1.3(3) ?
S C16 C21 C20 . . . . -177.88(17) ?
